data_4334436
loop_
_publ_author_name
'B. Nisar Ahamed'
'Ranjan Dutta'
'Pradyut Ghosh'

_publ_section_title
;
 Role of Wingtip Substituents on Benzene-Platform-Based Tetrapodal Ligands
 toward the Formation of a Self-Assembled Silver Carbene Cage
;
_journal_name_full 'Inorganic Chemistry'
_journal_page_first 4269
_journal_page_last 4276
_journal_paper_doi 10.1021/ic302184h
_journal_volume 52
_journal_year 2013
_chemical_formula_sum 'C60 H76 Ag4 F24 N16 P4'
_chemical_formula_weight 2032.73
_chemical_name_systematic
; 
 ? 
;
_space_group_IT_number 136
_symmetry_cell_setting tetragonal
_symmetry_space_group_name_Hall '-P 4n 2n'
_symmetry_space_group_name_H-M 'P 42/m n m'
_atom_sites_solution_hydrogens geom
_atom_sites_solution_primary direct
_atom_sites_solution_secondary difmap
_audit_creation_method SHELXL-97
_cell_angle_alpha 90.00
_cell_angle_beta 90.00
_cell_angle_gamma 90.00
_cell_formula_units_Z 2
_cell_length_a 18.3487(18)
_cell_length_b 18.3487(18)
_cell_length_c 13.0310(14)
_cell_measurement_reflns_used 9805
_cell_measurement_temperature 150(2)
_cell_measurement_theta_max 29.82
_cell_measurement_theta_min 2.22
_cell_volume 4387.2(8)
_computing_cell_refinement 'Bruker SAINT'
_computing_data_collection 'Bruker APEX2'
_computing_data_reduction 'Bruker SAINT'
_computing_molecular_graphics 'MERCURY 2.3'
_computing_publication_material 'ORTEP 3V.2'
_computing_structure_refinement 'SHELXL-97 (Sheldrick, 2008)'
_computing_structure_solution 'SHELXS-97 (Sheldrick, 2008)'
_diffrn_ambient_temperature 150(2)
_diffrn_measured_fraction_theta_full 1.000
_diffrn_measured_fraction_theta_max 1.000
_diffrn_measurement_device_type 'Bruker APEX-II CCD'
_diffrn_measurement_method '\f and \w scans'
_diffrn_radiation_monochromator graphite
_diffrn_radiation_source 'fine-focus sealed tube'
_diffrn_radiation_type MoK\a
_diffrn_radiation_wavelength 0.71073
_diffrn_reflns_av_R_equivalents 0.0000
_diffrn_reflns_av_sigmaI/netI 0.0070
_diffrn_reflns_limit_h_max 15
_diffrn_reflns_limit_h_min 0
_diffrn_reflns_limit_k_max 21
_diffrn_reflns_limit_k_min 0
_diffrn_reflns_limit_l_max 15
_diffrn_reflns_limit_l_min 0
_diffrn_reflns_number 2128
_diffrn_reflns_theta_full 24.99
_diffrn_reflns_theta_max 24.99
_diffrn_reflns_theta_min 1.57
_exptl_absorpt_coefficient_mu 1.047
_exptl_absorpt_correction_T_max 0.9209
_exptl_absorpt_correction_T_min 0.8179
_exptl_absorpt_correction_type multi-scan
_exptl_absorpt_process_details SADABS
_exptl_crystal_colour COLORLESS
_exptl_crystal_density_diffrn 1.539
_exptl_crystal_description PLATE
_exptl_crystal_F_000 2024
_exptl_crystal_size_max 0.20
_exptl_crystal_size_mid 0.10
_exptl_crystal_size_min 0.08
_platon_squeeze_details
;
The unit cell contains four diethyl ether molecules which have been treated 
as a diffuse contribution to the overall scattering without specific atom 
positions by SQUEEZE/PLATON. 
;
_refine_diff_density_max 0.838
_refine_diff_density_min -0.508
_refine_diff_density_rms 0.156
_refine_ls_extinction_method none
_refine_ls_goodness_of_fit_ref 1.098
_refine_ls_hydrogen_treatment mixed
_refine_ls_matrix_type full
_refine_ls_number_parameters 143
_refine_ls_number_reflns 2128
_refine_ls_number_restraints 0
_refine_ls_restrained_S_all 1.098
_refine_ls_R_factor_all 0.0358
_refine_ls_R_factor_gt 0.0334
_refine_ls_shift/su_max 0.002
_refine_ls_shift/su_mean 0.000
_refine_ls_structure_factor_coef Fsqd
_refine_ls_weighting_details 'calc w=1/[\s^2^(Fo^2^)+(0.0848P)^2^+5.8484P] where P=(Fo^2^+2Fc^2^)/3'
_refine_ls_weighting_scheme calc
_refine_ls_wR_factor_gt 0.1194
_refine_ls_wR_factor_ref 0.1221
_reflns_number_gt 1962
_reflns_number_total 2128
_reflns_threshold_expression >2sigma(I)
_cod_data_source_file ic302184h_si_002_6.cif
_cod_data_source_block Complex3
_cod_database_code 4334436

loop_
_symmetry_equiv_pos_as_xyz
'x, y, z'
'-x, -y, z'
'-y+1/2, x+1/2, z+1/2'
'y+1/2, -x+1/2, z+1/2'
'-x+1/2, y+1/2, -z+1/2'
'x+1/2, -y+1/2, -z+1/2'
'y, x, -z'
'-y, -x, -z'
'-x, -y, -z'
'x, y, -z'
'y-1/2, -x-1/2, -z-1/2'
'-y-1/2, x-1/2, -z-1/2'
'x-1/2, -y-1/2, z-1/2'
'-x-1/2, y-1/2, z-1/2'
'-y, -x, z'
'y, x, z'

loop_
_atom_site_label
_atom_site_type_symbol
_atom_site_fract_x
_atom_site_fract_y
_atom_site_fract_z
_atom_site_U_iso_or_equiv
_atom_site_adp_type
_atom_site_occupancy
_atom_site_symmetry_multiplicity
_atom_site_calc_flag
_atom_site_refinement_flags
Ag1 Ag 0.942929(17) 0.247368(17) 0.0000 0.02446(19) Uani 1 2 d S
P1 P 0.21484(6) 0.21484(6) 0.0000 0.0205(4) Uani 1 4 d S
P2 P 0.66083(9) 0.33917(9) 0.0000 0.0451(5) Uani 1 4 d S
F1 F 0.15306(13) 0.15306(13) 0.0000 0.0280(8) Uani 1 4 d S
F7 F 0.7213(2) 0.2787(2) 0.0000 0.0555(12) Uani 1 4 d S
F4 F 0.21489(11) 0.21489(11) 0.1226(2) 0.0421(7) Uani 1 2 d S
F3 F 0.27674(15) 0.27674(15) 0.0000 0.0381(9) Uani 1 4 d S
F2 F 0.27679(17) 0.15387(17) 0.0000 0.0479(8) Uani 1 2 d S
F8 F 0.6618(2) 0.3382(2) 0.1218(3) 0.0881(15) Uani 1 2 d S
F6 F 0.6002(2) 0.2773(3) 0.0000 0.0797(13) Uani 1 2 d S
F5 F 0.6000(3) 0.4000(3) 0.0000 0.155(4) Uani 1 4 d S
N1 N 0.98170(13) 0.20137(12) 0.22298(19) 0.0206(5) Uani 1 1 d .
N2 N 0.89299(14) 0.27640(15) 0.2246(2) 0.0267(6) Uani 1 1 d .
C1 C 0.94028(15) 0.24321(15) 0.1603(3) 0.0212(7) Uani 1 1 d .
C6 C 1.01971(15) 0.07374(15) 0.1889(2) 0.0201(6) Uani 1 1 d .
C4 C 0.96011(18) 0.20762(18) 0.3239(2) 0.0294(7) Uani 1 1 d .
H4 H 0.9801 0.1836 0.3801 0.035 Uiso 1 1 calc R
C7 C 0.94712(16) 0.05288(16) 0.1889(3) 0.0225(9) Uani 1 2 d S
H7 H 0.9113 0.0887 0.1888 0.027 Uiso 1 2 calc SR
C5 C 1.04030(16) 0.15381(16) 0.1880(3) 0.0241(7) Uani 1 1 d .
H5A H 1.0825 0.1609 0.2318 0.029 Uiso 1 1 calc R
H5B H 1.0540 0.1676 0.1188 0.029 Uiso 1 1 calc R
C2 C 0.83921(19) 0.3313(2) 0.1933(3) 0.0418(9) Uani 1 1 d .
H2A H 0.7925 0.3202 0.2245 0.050 Uiso 1 1 calc R
H2B H 0.8332 0.3297 0.1194 0.050 Uiso 1 1 calc R
C3 C 0.90442(19) 0.25536(18) 0.3249(3) 0.0314(7) Uani 1 1 d .
H3 H 0.8786 0.2711 0.3822 0.038 Uiso 1 1 calc R
C8 C 0.8627(4) 0.4063(3) 0.2247(6) 0.098(2) Uani 1 1 d .
H8A H 0.8743 0.4065 0.2965 0.147 Uiso 1 1 calc R
H8B H 0.8239 0.4402 0.2117 0.147 Uiso 1 1 calc R
H8C H 0.9050 0.4202 0.1859 0.147 Uiso 1 1 calc R

loop_
_atom_site_aniso_label
_atom_site_aniso_U_11
_atom_site_aniso_U_22
_atom_site_aniso_U_33
_atom_site_aniso_U_23
_atom_site_aniso_U_13
_atom_site_aniso_U_12
Ag1 0.0270(2) 0.0257(2) 0.0207(3) 0.000 0.000 0.00565(12)
P1 0.0217(5) 0.0217(5) 0.0180(7) 0.000 0.000 -0.0014(6)
P2 0.0512(8) 0.0512(8) 0.0328(10) 0.000 0.000 0.0031(10)
F1 0.0303(12) 0.0303(12) 0.0234(18) 0.000 0.000 -0.0091(15)
F7 0.0519(18) 0.0519(18) 0.063(3) 0.000 0.000 0.002(2)
F4 0.0544(12) 0.0544(12) 0.0177(14) -0.0018(8) -0.0018(8) -0.0208(15)
F3 0.0395(14) 0.0395(14) 0.035(2) 0.000 0.000 -0.016(2)
F2 0.0313(16) 0.0397(17) 0.073(2) 0.000 0.000 0.0125(13)
F8 0.115(2) 0.115(2) 0.035(2) -0.0207(16) 0.0207(16) -0.006(3)
F6 0.045(2) 0.118(4) 0.077(3) 0.000 0.000 -0.027(2)
F5 0.140(6) 0.140(6) 0.186(10) 0.000 0.000 0.102(7)
N1 0.0215(12) 0.0155(11) 0.0247(12) 0.0007(10) 0.0021(10) 0.0012(9)
N2 0.0233(13) 0.0282(14) 0.0287(13) 0.0010(12) 0.0038(11) 0.0080(11)
C1 0.0196(14) 0.0181(14) 0.026(2) 0.0005(11) 0.0013(11) 0.0016(10)
C6 0.0198(14) 0.0206(14) 0.0199(14) 0.0030(11) 0.0003(11) 0.0010(11)
C4 0.0332(16) 0.0302(17) 0.0246(15) 0.0047(13) 0.0033(13) 0.0040(13)
C7 0.0197(12) 0.0197(12) 0.028(2) 0.0015(12) -0.0015(12) 0.0043(14)
C5 0.0184(13) 0.0193(14) 0.0347(17) 0.0009(12) 0.0038(12) 0.0029(11)
C2 0.0327(18) 0.053(2) 0.0402(19) 0.0040(17) 0.0053(15) 0.0239(16)
C3 0.0306(18) 0.0382(19) 0.0254(17) 0.0025(13) 0.0086(14) 0.0070(13)
C8 0.107(5) 0.045(3) 0.142(6) -0.010(3) -0.034(4) 0.049(3)

loop_
_atom_type_symbol
_atom_type_description
_atom_type_scat_dispersion_real
_atom_type_scat_dispersion_imag
_atom_type_scat_source
C C 0.0033 0.0016 'International Tables Vol C Tables 4.2.6.8 and 6.1.1.4'
H H 0.0000 0.0000 'International Tables Vol C Tables 4.2.6.8 and 6.1.1.4'
N N 0.0061 0.0033 'International Tables Vol C Tables 4.2.6.8 and 6.1.1.4'
F F 0.0171 0.0103 'International Tables Vol C Tables 4.2.6.8 and 6.1.1.4'
P P 0.1023 0.0942 'International Tables Vol C Tables 4.2.6.8 and 6.1.1.4'
Ag Ag -0.8971 1.1015 'International Tables Vol C Tables 4.2.6.8 and 6.1.1.4'

loop_
_geom_angle_atom_site_label_1
_geom_angle_atom_site_label_2
_geom_angle_atom_site_label_3
_geom_angle
_geom_angle_site_symmetry_1
_geom_angle_site_symmetry_3
C1 Ag1 C1 175.04(15) 10 .
F2 P1 F2 179.1(3) 7 .
F2 P1 F4 90.000(1) 7 .
F2 P1 F4 90.000(1) . .
F2 P1 F4 90.000(1) 7 10
F2 P1 F4 90.000(1) . 10
F4 P1 F4 179.9(3) . 10
F2 P1 F1 90.46(13) 7 .
F2 P1 F1 90.46(13) . .
F4 P1 F1 90.05(12) . .
F4 P1 F1 90.05(12) 10 .
F2 P1 F3 89.54(13) 7 .
F2 P1 F3 89.54(13) . .
F4 P1 F3 89.95(12) . .
F4 P1 F3 89.95(12) 10 .
F1 P1 F3 180.0(2) . .
F5 P2 F7 180.0(3) . .
F5 P2 F8 90.9(2) . .
F7 P2 F8 89.1(2) . .
F5 P2 F8 90.9(2) . 10
F7 P2 F8 89.1(2) . 10
F8 P2 F8 178.1(4) . 10
F5 P2 F6 90.56(19) . 15_665
F7 P2 F6 89.44(19) . 15_665
F8 P2 F6 89.991(4) . 15_665
F8 P2 F6 89.991(4) 10 15_665
F5 P2 F6 90.56(19) . .
F7 P2 F6 89.44(19) . .
F8 P2 F6 89.991(4) . .
F8 P2 F6 89.991(4) 10 .
F6 P2 F6 178.9(4) 15_665 .
C1 N1 C4 111.5(3) . .
C1 N1 C5 124.4(3) . .
C4 N1 C5 124.1(3) . .
C1 N2 C3 111.4(3) . .
C1 N2 C2 124.6(3) . .
C3 N2 C2 123.9(3) . .
N2 C1 N1 104.0(3) . .
N2 C1 Ag1 128.2(2) . .
N1 C1 Ag1 127.6(2) . .
C7 C6 C6 118.97(19) . 16_645
C7 C6 C5 120.5(3) . .
C6 C6 C5 120.58(15) 16_645 .
C3 C4 N1 106.4(3) . .
C6 C7 C6 122.1(4) 15_665 .
N1 C5 C6 113.2(2) . .
N2 C2 C8 111.1(3) . .
C4 C3 N2 106.8(3) . .

loop_
_geom_bond_atom_site_label_1
_geom_bond_atom_site_label_2
_geom_bond_distance
_geom_bond_site_symmetry_2
Ag1 C1 2.091(4) 10
Ag1 C1 2.091(4) .
P1 F2 1.595(3) 7
P1 F2 1.595(3) .
P1 F4 1.598(3) .
P1 F4 1.598(3) 10
P1 F1 1.603(4) .
P1 F3 1.606(4) .
P2 F5 1.580(7) .
P2 F7 1.570(5) .
P2 F8 1.587(4) .
P2 F8 1.587(4) 10
P2 F6 1.590(4) 15_665
P2 F6 1.590(4) .
N1 C1 1.354(4) .
N1 C4 1.378(4) .
N1 C5 1.458(4) .
N2 C1 1.351(4) .
N2 C3 1.379(4) .
N2 C2 1.468(4) .
C6 C7 1.386(3) .
C6 C6 1.402(6) 16_645
C6 C5 1.517(4) .
C4 C3 1.346(5) .
C7 C6 1.386(3) 15_665
C2 C8 1.499(7) .

loop_
_platon_squeeze_void_nr
_platon_squeeze_void_average_x
_platon_squeeze_void_average_y
_platon_squeeze_void_average_z
_platon_squeeze_void_volume
_platon_squeeze_void_count_electrons
_platon_squeeze_void_content
1 0.000 0.500 0.000 136 59 ' '
2 0.500 0.000 0.000 136 59 ' '
3 0.500 0.500 0.000 73 29 ' '
4 0.000 0.500 0.500 136 59 ' '
5 0.500 1.000 0.500 136 59 ' '
6 0.000 0.000 0.500 73 29 ' '
